data_4086665
loop_
_publ_author_name
'Garner, Mary E.'
'Hohloch, Stephan'
'Maron, Laurent'
'Arnold, John'

_publ_section_title
;
 A New Supporting Ligand in Actinide Chemistry Leads to Reactive
 Bis(NHC)borate-Supported Thorium Complexes
;
_journal_issue 17
_journal_name_full Organometallics
_journal_page_first 2915
_journal_paper_doi 10.1021/acs.organomet.6b00467
_journal_volume 35
_journal_year 2016
_chemical_formula_sum 'C73 H74 B2 N10 O Th'
_chemical_formula_weight 1361.08
_space_group_crystal_system monoclinic
_space_group_IT_number 14
_space_group_name_Hall '-P 2yn'
_space_group_name_H-M_alt 'P 1 21/n 1'
_symmetry_space_group_name_Hall '-P 2yn'
_symmetry_space_group_name_H-M 'P 1 21/n 1'
_atom_sites_solution_hydrogens geom
_audit_creation_method SHELXL-2014/7
_cell_angle_alpha 90
_cell_angle_beta 93.909(2)
_cell_angle_gamma 90
_cell_formula_units_Z 4
_cell_length_a 12.6852(4)
_cell_length_b 22.5123(7)
_cell_length_c 21.9665(7)
_cell_measurement_reflns_used 6353
_cell_measurement_temperature 100(2)
_cell_measurement_theta_max 25.46
_cell_measurement_theta_min 1.29
_cell_volume 6258.4(3)
_computing_cell_refinement 'Bruker ApexII suite, 2015'
_computing_data_collection 'Bruker ApexII suite, 2015'
_computing_data_reduction 'Bruker ApexII suite, 2015'
_computing_structure_refinement 'SHELXL-2014/7 (Sheldrick, 2014)'
_diffrn_ambient_temperature 100(2)
_diffrn_measured_fraction_theta_full 0.993
_diffrn_measured_fraction_theta_max 0.986
_diffrn_measurement_device_type 'Bruker Quazar'
_diffrn_measurement_method 'omega phi scans'
_diffrn_radiation_type MoK\a
_diffrn_radiation_wavelength 0.71073
_diffrn_reflns_av_R_equivalents 0.1641
_diffrn_reflns_av_unetI/netI 0.1697
_diffrn_reflns_Laue_measured_fraction_full 0.993
_diffrn_reflns_Laue_measured_fraction_max 0.986
_diffrn_reflns_limit_h_max 15
_diffrn_reflns_limit_h_min -15
_diffrn_reflns_limit_k_max 27
_diffrn_reflns_limit_k_min -27
_diffrn_reflns_limit_l_max 25
_diffrn_reflns_limit_l_min -26
_diffrn_reflns_number 61454
_diffrn_reflns_point_group_measured_fraction_full 0.993
_diffrn_reflns_point_group_measured_fraction_max 0.986
_diffrn_reflns_theta_full 25.242
_diffrn_reflns_theta_max 25.460
_diffrn_reflns_theta_min 1.297
_exptl_absorpt_coefficient_mu 2.437
_exptl_absorpt_correction_T_max 0.490
_exptl_absorpt_correction_T_min 0.441
_exptl_absorpt_correction_type multi-scan
_exptl_absorpt_process_details 'Blessing, 1995'
_exptl_crystal_colour purple
_exptl_crystal_density_diffrn 1.445
_exptl_crystal_description block
_exptl_crystal_F_000 2760
_exptl_crystal_size_max 0.060
_exptl_crystal_size_mid 0.020
_exptl_crystal_size_min 0.020
_refine_diff_density_max 3.178
_refine_diff_density_min -1.029
_refine_diff_density_rms 0.171
_refine_ls_extinction_method none
_refine_ls_goodness_of_fit_ref 1.003
_refine_ls_hydrogen_treatment constr
_refine_ls_matrix_type full
_refine_ls_number_parameters 796
_refine_ls_number_reflns 11444
_refine_ls_number_restraints 0
_refine_ls_restrained_S_all 1.003
_refine_ls_R_factor_all 0.1395
_refine_ls_R_factor_gt 0.0572
_refine_ls_shift/su_max 0.002
_refine_ls_shift/su_mean 0.000
_refine_ls_structure_factor_coef Fsqd
_refine_ls_weighting_details 'w=1/[\s^2^(Fo^2^)+(0.0319P)^2^+0.5161P] where P=(Fo^2^+2Fc^2^)/3'
_refine_ls_weighting_scheme calc
_refine_ls_wR_factor_gt 0.0958
_refine_ls_wR_factor_ref 0.1213
_reflns_Friedel_coverage 0.000
_reflns_number_gt 6353
_reflns_number_total 11444
_reflns_threshold_expression 'I > 2\s(I)'
_cod_data_source_file om6b00467_si_001.cif
_cod_data_source_block shelx
_cod_depositor_comments 'Adding full bibliography for 4086660--4086666.cif.'
_cod_database_code 4086665
_shelx_shelxl_version_number 2014/7
_shelx_space_group_comment
;
The symmetry employed for this shelxl refinement is uniquely defined
by the following loop, which should always be used as a source of
symmetry information in preference to the above space-group names.
They are only intended as comments.
;
_shelx_estimated_absorpt_t_min 0.868
_shelx_estimated_absorpt_t_max 0.953

loop_
_space_group_symop_operation_xyz
'x, y, z'
'-x+1/2, y+1/2, -z+1/2'
'-x, -y, -z'
'x-1/2, -y-1/2, z-1/2'

loop_
_atom_site_label
_atom_site_type_symbol
_atom_site_fract_x
_atom_site_fract_y
_atom_site_fract_z
_atom_site_U_iso_or_equiv
_atom_site_adp_type
_atom_site_occupancy
_atom_site_site_symmetry_order
_atom_site_calc_flag
_atom_site_refinement_flags_posn
_atom_site_refinement_flags_adp
Th1 Th 0.26391(2) 0.80066(2) 0.56955(2) 0.02172(10) Uani 1 1 d . .
O1 O 0.2776(4) 0.7659(2) 0.4791(2) 0.0234(13) Uani 1 1 d . .
N1 N 0.0326(5) 0.6847(3) 0.5917(3) 0.0245(17) Uani 1 1 d . .
N4 N 0.0769(5) 0.8793(3) 0.4516(3) 0.0259(17) Uani 1 1 d . .
N6 N 0.4920(5) 0.8816(3) 0.5490(3) 0.0257(17) Uani 1 1 d . .
N3 N 0.0150(5) 0.8631(3) 0.5393(3) 0.0243(17) Uani 1 1 d . .
N8 N 0.2826(5) 0.9541(3) 0.6716(3) 0.0316(19) Uani 1 1 d . .
C14 C 0.0514(6) 0.6214(3) 0.5046(4) 0.024(2) Uani 1 1 d . .
N2 N 0.0010(5) 0.7751(3) 0.6093(3) 0.0257(17) Uani 1 1 d . .
N10 N 0.3380(4) 0.7024(3) 0.5711(3) 0.0209(15) Uani 1 1 d . .
N5 N 0.5788(5) 0.8063(3) 0.5864(3) 0.0247(17) Uani 1 1 d . .
N9 N 0.2916(5) 0.7497(3) 0.6744(3) 0.0245(17) Uani 1 1 d . .
C13 C 0.0692(6) 0.6299(3) 0.5661(4) 0.024(2) Uani 1 1 d . .
C18 C 0.1161(6) 0.5864(3) 0.6042(4) 0.026(2) Uani 1 1 d . .
C67 C 0.4255(6) 0.6978(4) 0.2788(4) 0.031(2) Uani 1 1 d . .
H67 H 0.4522 0.6949 0.2396 0.037 Uiso 1 1 calc R U
C22 C 0.1506(6) 0.8901(3) 0.4055(4) 0.027(2) Uani 1 1 d . .
C60 C 0.3465(6) 0.7046(3) 0.3975(4) 0.024(2) Uani 1 1 d . .
C2 C 0.1057(6) 0.8612(3) 0.5102(4) 0.025(2) Uani 1 1 d . .
C53 C 0.3342(6) 0.6948(3) 0.6795(4) 0.024(2) Uani 1 1 d . .
N7 N 0.3521(5) 0.9482(3) 0.5856(3) 0.0308(18) Uani 1 1 d . .
C23 C 0.1973(6) 0.9440(3) 0.4031(4) 0.027(2) Uani 1 1 d . .
C25 C 0.3013(7) 0.9097(4) 0.3221(4) 0.034(2) Uani 1 1 d . .
C57 C 0.3877(6) 0.6145(3) 0.5085(4) 0.028(2) Uani 1 1 d . .
H57 H 0.3893 0.5958 0.4698 0.034 Uiso 1 1 calc R U
C66 C 0.3484(6) 0.6581(3) 0.2964(4) 0.025(2) Uani 1 1 d . .
C3 C 0.4778(6) 0.8261(3) 0.5707(4) 0.023(2) Uani 1 1 d . .
C36 C 0.6461(6) 0.7062(4) 0.5710(4) 0.030(2) Uani 1 1 d . .
C4 C 0.3003(6) 0.9150(3) 0.6258(4) 0.025(2) Uani 1 1 d . .
C41 C 0.1234(7) 0.9572(3) 0.7277(4) 0.026(2) Uani 1 1 d . .
C32 C 0.5906(6) 0.7360(3) 0.6704(4) 0.029(2) Uani 1 1 d . .
C62 C 0.2331(6) 0.6163(3) 0.3686(4) 0.027(2) Uani 1 1 d . .
H62 H 0.2054 0.6162 0.4077 0.032 Uiso 1 1 calc R U
C31 C 0.6054(6) 0.7487(3) 0.6100(4) 0.025(2) Uani 1 1 d . .
C73 C 0.4240(6) 0.7461(3) 0.3788(4) 0.021(2) Uani 1 1 d . .
C70 C 0.5794(7) 0.8255(4) 0.3400(5) 0.036(3) Uani 1 1 d . .
H70 H 0.6321 0.8519 0.3274 0.043 Uiso 1 1 calc R U
C17 C 0.1472(6) 0.5339(3) 0.5770(5) 0.032(2) Uani 1 1 d . .
H17 H 0.1797 0.5036 0.6019 0.038 Uiso 1 1 calc R U
C1 C 0.0766(6) 0.7397(3) 0.5891(4) 0.023(2) Uani 1 1 d . .
C33 C 0.6070(6) 0.6788(4) 0.6910(5) 0.036(2) Uani 1 1 d . .
H33 H 0.5952 0.6694 0.7321 0.044 Uiso 1 1 calc R U
C61 C 0.3098(6) 0.6603(3) 0.3555(4) 0.026(2) Uani 1 1 d . .
C16 C 0.1319(6) 0.5247(3) 0.5142(4) 0.028(2) Uani 1 1 d . .
C15 C 0.0813(6) 0.5679(3) 0.4791(4) 0.029(2) Uani 1 1 d . .
H15 H 0.0665 0.5612 0.4366 0.035 Uiso 1 1 calc R U
C55 C 0.3859(6) 0.6081(3) 0.6179(4) 0.029(2) Uani 1 1 d . .
H55 H 0.4002 0.5857 0.6542 0.035 Uiso 1 1 calc R U
C5 C -0.0677(6) 0.6868(3) 0.6132(4) 0.028(2) Uani 1 1 d . .
H5 H -0.1132 0.6541 0.6190 0.034 Uiso 1 1 calc R U
C10 C 0.5983(6) 0.8964(4) 0.5524(4) 0.030(2) Uani 1 1 d . .
H10 H 0.6273 0.9330 0.5401 0.036 Uiso 1 1 calc R U
C20 C 0.1742(7) 0.4688(3) 0.4863(4) 0.040(3) Uani 1 1 d . .
H20A H 0.1218 0.4534 0.4554 0.060 Uiso 1 1 calc R U
H20B H 0.1882 0.4389 0.5182 0.060 Uiso 1 1 calc R U
H20C H 0.2398 0.4780 0.4672 0.060 Uiso 1 1 calc R U
C26 C 0.2500(7) 0.8559(4) 0.3250(4) 0.034(2) Uani 1 1 d . .
H26 H 0.2682 0.8250 0.2982 0.040 Uiso 1 1 calc R U
C11 C 0.3705(7) 1.0052(4) 0.6067(4) 0.037(2) Uani 1 1 d . .
H11 H 0.4066 1.0359 0.5868 0.044 Uiso 1 1 calc R U
C34 C 0.6408(7) 0.6342(4) 0.6525(5) 0.036(2) Uani 1 1 d . .
C71 C 0.5408(6) 0.8314(3) 0.3984(4) 0.034(2) Uani 1 1 d . .
H71 H 0.5672 0.8622 0.4248 0.041 Uiso 1 1 calc R U
C9 C 0.6523(7) 0.8502(3) 0.5758(4) 0.033(2) Uani 1 1 d . .
H9 H 0.7268 0.8478 0.5837 0.039 Uiso 1 1 calc R U
C27 C 0.1727(7) 0.8448(4) 0.3656(4) 0.034(2) Uani 1 1 d . .
C56 C 0.3944(6) 0.5818(3) 0.5592(4) 0.026(2) Uani 1 1 d . .
H56 H 0.4049 0.5402 0.5563 0.031 Uiso 1 1 calc R U
C49 C 0.2691(6) 0.7781(3) 0.7265(4) 0.026(2) Uani 1 1 d . .
H49 H 0.2386 0.8166 0.7233 0.032 Uiso 1 1 calc R U
C68 C 0.4624(6) 0.7415(3) 0.3196(4) 0.028(2) Uani 1 1 d . .
C43 C 0.1267(7) 0.9211(3) 0.8327(5) 0.032(2) Uani 1 1 d . .
C12 C 0.3274(8) 1.0088(4) 0.6609(5) 0.045(3) Uani 1 1 d . .
H12 H 0.3277 1.0425 0.6868 0.054 Uiso 1 1 calc R U
C58 C 0.3778(6) 0.6815(3) 0.5123(4) 0.029(2) Uani 1 1 d . .
H58 H 0.4496 0.6990 0.5088 0.035 Uiso 1 1 calc R U
C52 C 0.3557(6) 0.6666(4) 0.7365(4) 0.031(2) Uani 1 1 d . .
H52 H 0.3846 0.6277 0.7391 0.038 Uiso 1 1 calc R U
C35 C 0.6621(6) 0.6495(4) 0.5939(5) 0.034(2) Uani 1 1 d . .
H35 H 0.6888 0.6199 0.5683 0.041 Uiso 1 1 calc R U
C40 C 0.2316(7) 0.9422(3) 0.7262(4) 0.024(2) Uani 1 1 d . .
C47 C 0.0694(7) 0.9090(4) 0.8879(4) 0.038(2) Uani 1 1 d . .
H47A H 0.0501 0.8669 0.8889 0.058 Uiso 1 1 calc R U
H47B H 0.0052 0.9333 0.8869 0.058 Uiso 1 1 calc R U
H47C H 0.1148 0.9189 0.9244 0.058 Uiso 1 1 calc R U
C50 C 0.2880(7) 0.7542(4) 0.7830(5) 0.038(2) Uani 1 1 d . .
H50 H 0.2710 0.7753 0.8185 0.046 Uiso 1 1 calc R U
C44 C 0.2346(7) 0.9088(3) 0.8292(4) 0.029(2) Uani 1 1 d . .
H44 H 0.2724 0.8921 0.8639 0.035 Uiso 1 1 calc R U
C64 C 0.2356(7) 0.5736(4) 0.2682(4) 0.038(3) Uani 1 1 d . .
H64 H 0.2099 0.5449 0.2392 0.045 Uiso 1 1 calc R U
C54 C 0.3568(6) 0.6662(3) 0.6204(4) 0.024(2) Uani 1 1 d . .
C72 C 0.4654(6) 0.7930(3) 0.4174(4) 0.028(2) Uani 1 1 d . .
H72 H 0.4403 0.7976 0.4569 0.034 Uiso 1 1 calc R U
C42 C 0.0734(7) 0.9459(3) 0.7811(5) 0.033(2) Uani 1 1 d . .
H42 H 0.0006 0.9553 0.7824 0.039 Uiso 1 1 calc R U
C37 C 0.5553(6) 0.7840(3) 0.7131(4) 0.036(2) Uani 1 1 d . .
H37A H 0.6159 0.8088 0.7266 0.054 Uiso 1 1 calc R U
H37B H 0.5261 0.7654 0.7487 0.054 Uiso 1 1 calc R U
H37C H 0.5010 0.8086 0.6917 0.054 Uiso 1 1 calc R U
C59 C 0.3035(6) 0.7079(3) 0.4611(4) 0.024(2) Uani 1 1 d . .
H59 H 0.2368 0.6841 0.4595 0.028 Uiso 1 1 calc R U
C45 C 0.2887(7) 0.9198(3) 0.7774(4) 0.029(2) Uani 1 1 d . .
C19 C -0.0066(7) 0.6668(4) 0.4638(4) 0.038(2) Uani 1 1 d . .
H19A H -0.0823 0.6655 0.4703 0.057 Uiso 1 1 calc R U
H19B H 0.0039 0.6577 0.4210 0.057 Uiso 1 1 calc R U
H19C H 0.0209 0.7066 0.4737 0.057 Uiso 1 1 calc R U
C29 C 0.3839(7) 0.9208(4) 0.2769(5) 0.052(3) Uani 1 1 d . .
H29A H 0.4531 0.9260 0.2989 0.078 Uiso 1 1 calc R U
H29B H 0.3657 0.9568 0.2534 0.078 Uiso 1 1 calc R U
H29C H 0.3865 0.8868 0.2491 0.078 Uiso 1 1 calc R U
C51 C 0.3336(6) 0.6972(4) 0.7875(4) 0.031(2) Uani 1 1 d . .
H51 H 0.3491 0.6799 0.8265 0.037 Uiso 1 1 calc R U
C6 C -0.0873(6) 0.7438(3) 0.6241(4) 0.027(2) Uani 1 1 d . .
H6 H -0.1498 0.7598 0.6391 0.033 Uiso 1 1 calc R U
C7 C -0.0673(7) 0.8798(3) 0.4992(4) 0.032(2) Uani 1 1 d . .
H7 H -0.1390 0.8838 0.5085 0.038 Uiso 1 1 calc R U
C63 C 0.1987(7) 0.5748(4) 0.3273(4) 0.034(2) Uani 1 1 d . .
H63 H 0.1487 0.5460 0.3383 0.041 Uiso 1 1 calc R U
C69 C 0.5412(7) 0.7824(4) 0.3022(5) 0.040(3) Uani 1 1 d . .
H69 H 0.5674 0.7789 0.2628 0.048 Uiso 1 1 calc R U
C8 C -0.0295(7) 0.8894(3) 0.4450(4) 0.034(2) Uani 1 1 d . .
H8 H -0.0690 0.9010 0.4086 0.041 Uiso 1 1 calc R U
C65 C 0.3071(7) 0.6133(4) 0.2539(4) 0.036(2) Uani 1 1 d . .
H65 H 0.3323 0.6124 0.2142 0.043 Uiso 1 1 calc R U
C24 C 0.2739(7) 0.9543(4) 0.3613(4) 0.033(2) Uani 1 1 d . .
H24 H 0.3071 0.9920 0.3598 0.040 Uiso 1 1 calc R U
C46 C 0.0653(7) 0.9857(3) 0.6742(4) 0.040(3) Uani 1 1 d . .
H46A H 0.0749 1.0289 0.6765 0.061 Uiso 1 1 calc R U
H46B H -0.0101 0.9763 0.6745 0.061 Uiso 1 1 calc R U
H46C H 0.0927 0.9707 0.6365 0.061 Uiso 1 1 calc R U
B1 B 0.0143(9) 0.8431(4) 0.6077(5) 0.034(3) Uani 1 1 d . .
H1A H 0.0814 0.8547 0.6302 0.041 Uiso 1 1 calc R U
H1B H -0.0447 0.8626 0.6272 0.041 Uiso 1 1 calc R U
C21 C 0.1261(6) 0.5937(3) 0.6724(4) 0.033(2) Uani 1 1 d . .
H21A H 0.0592 0.5830 0.6893 0.050 Uiso 1 1 calc R U
H21B H 0.1433 0.6352 0.6825 0.050 Uiso 1 1 calc R U
H21C H 0.1825 0.5678 0.6899 0.050 Uiso 1 1 calc R U
C48 C 0.4058(6) 0.9092(4) 0.7779(4) 0.033(2) Uani 1 1 d . .
H48A H 0.4223 0.8897 0.7398 0.050 Uiso 1 1 calc R U
H48B H 0.4282 0.8837 0.8126 0.050 Uiso 1 1 calc R U
H48C H 0.4431 0.9473 0.7817 0.050 Uiso 1 1 calc R U
C28 C 0.1698(6) 0.9929(3) 0.4463(4) 0.035(2) Uani 1 1 d . .
H28A H 0.0933 0.9933 0.4502 0.053 Uiso 1 1 calc R U
H28B H 0.1920 1.0313 0.4303 0.053 Uiso 1 1 calc R U
H28C H 0.2063 0.9859 0.4864 0.053 Uiso 1 1 calc R U
C30 C 0.1166(7) 0.7858(4) 0.3655(4) 0.043(3) Uani 1 1 d . .
H30A H 0.1197 0.7699 0.4071 0.064 Uiso 1 1 calc R U
H30B H 0.1510 0.7581 0.3388 0.064 Uiso 1 1 calc R U
H30C H 0.0427 0.7912 0.3506 0.064 Uiso 1 1 calc R U
C39 C 0.6755(7) 0.7210(4) 0.5074(4) 0.044(3) Uani 1 1 d . .
H39A H 0.7409 0.7443 0.5097 0.066 Uiso 1 1 calc R U
H39B H 0.6186 0.7441 0.4863 0.066 Uiso 1 1 calc R U
H39C H 0.6863 0.6842 0.4849 0.066 Uiso 1 1 calc R U
C38 C 0.6505(7) 0.5695(3) 0.6740(5) 0.050(3) Uani 1 1 d . .
H38A H 0.5863 0.5477 0.6604 0.074 Uiso 1 1 calc R U
H38B H 0.6598 0.5684 0.7186 0.074 Uiso 1 1 calc R U
H38C H 0.7117 0.5510 0.6567 0.074 Uiso 1 1 calc R U
B2 B 0.3957(7) 0.9209(4) 0.5286(5) 0.028(3) Uani 1 1 d . .
H2A H 0.4175 0.9527 0.5010 0.033 Uiso 1 1 calc R U
H2B H 0.3406 0.8966 0.5064 0.033 Uiso 1 1 calc R U

loop_
_atom_site_aniso_label
_atom_site_aniso_U_11
_atom_site_aniso_U_22
_atom_site_aniso_U_33
_atom_site_aniso_U_23
_atom_site_aniso_U_13
_atom_site_aniso_U_12
Th1 0.02245(16) 0.02268(16) 0.02039(19) 0.00004(18) 0.00413(12) -0.00039(16)
O1 0.029(3) 0.025(3) 0.016(4) -0.001(3) 0.003(3) 0.003(2)
N1 0.015(4) 0.038(5) 0.020(5) 0.000(3) 0.000(3) -0.006(3)
N4 0.023(4) 0.032(4) 0.023(5) 0.007(3) 0.009(4) 0.006(3)
N6 0.027(4) 0.029(4) 0.022(5) 0.001(3) 0.006(3) -0.006(3)
N3 0.027(4) 0.028(4) 0.018(5) 0.004(3) 0.000(4) 0.010(3)
N8 0.039(5) 0.030(4) 0.027(5) 0.003(4) 0.011(4) 0.000(3)
C14 0.020(5) 0.033(5) 0.020(6) 0.003(4) 0.009(4) -0.005(4)
N2 0.022(4) 0.033(4) 0.023(5) 0.000(3) 0.007(3) -0.002(3)
N10 0.019(3) 0.025(3) 0.020(4) 0.002(4) 0.007(3) -0.004(3)
N5 0.018(4) 0.025(4) 0.032(5) -0.006(3) 0.005(3) -0.005(3)
N9 0.028(4) 0.028(4) 0.018(5) 0.000(3) 0.001(3) -0.003(3)
C13 0.019(5) 0.029(5) 0.025(6) 0.005(4) 0.007(4) -0.001(4)
C18 0.027(5) 0.020(5) 0.031(6) -0.004(4) 0.010(4) -0.002(4)
C67 0.037(5) 0.044(5) 0.013(5) 0.002(5) 0.014(4) 0.013(5)
C22 0.026(5) 0.029(5) 0.024(6) 0.006(4) -0.002(4) 0.009(4)
C60 0.021(4) 0.026(4) 0.028(6) 0.007(4) 0.013(4) 0.002(4)
C2 0.032(5) 0.020(4) 0.025(6) 0.010(4) 0.010(5) 0.003(4)
C53 0.019(4) 0.023(5) 0.030(6) 0.002(5) 0.008(4) -0.013(4)
N7 0.040(5) 0.033(4) 0.020(5) 0.000(4) 0.007(4) -0.008(3)
C23 0.033(5) 0.030(5) 0.017(6) 0.004(4) -0.005(4) 0.006(4)
C25 0.036(6) 0.050(6) 0.017(6) 0.006(5) 0.002(5) 0.009(5)
C57 0.034(5) 0.024(5) 0.027(6) -0.004(4) 0.007(5) 0.005(4)
C66 0.017(5) 0.035(5) 0.024(6) 0.004(4) 0.001(4) 0.007(4)
C3 0.031(5) 0.024(4) 0.015(6) -0.002(4) 0.006(4) 0.005(4)
C36 0.010(4) 0.037(5) 0.042(7) 0.003(5) 0.000(4) 0.002(4)
C4 0.031(5) 0.029(5) 0.016(6) -0.007(4) 0.006(4) 0.008(4)
C41 0.037(6) 0.016(4) 0.025(6) -0.005(4) -0.001(5) -0.005(4)
C32 0.024(5) 0.022(5) 0.041(7) -0.002(5) 0.001(5) -0.006(4)
C62 0.031(5) 0.026(5) 0.024(6) -0.001(4) 0.006(4) 0.008(4)
C31 0.014(4) 0.025(5) 0.038(7) 0.005(4) 0.005(4) 0.002(4)
C73 0.025(5) 0.018(4) 0.019(6) 0.001(4) 0.002(4) 0.011(4)
C70 0.043(6) 0.026(5) 0.040(8) 0.005(5) 0.007(5) -0.008(4)
C17 0.018(5) 0.024(5) 0.054(8) 0.006(5) 0.002(5) -0.011(4)
C1 0.018(5) 0.028(5) 0.023(6) 0.001(4) 0.007(4) -0.003(4)
C33 0.027(5) 0.038(5) 0.044(7) -0.005(5) -0.001(5) 0.001(4)
C61 0.031(5) 0.023(5) 0.024(6) -0.005(4) 0.005(4) 0.007(4)
C16 0.024(5) 0.034(5) 0.029(7) -0.013(5) 0.012(5) -0.012(4)
C15 0.034(5) 0.034(5) 0.020(6) -0.008(4) 0.003(5) -0.010(4)
C55 0.029(5) 0.028(5) 0.032(7) 0.001(4) 0.003(4) 0.002(4)
C5 0.026(5) 0.028(5) 0.031(6) 0.000(4) 0.007(4) -0.005(4)
C10 0.025(5) 0.034(5) 0.032(6) -0.005(5) 0.009(4) -0.016(4)
C20 0.043(6) 0.033(5) 0.047(7) -0.018(5) 0.026(5) -0.007(4)
C26 0.032(5) 0.039(6) 0.029(7) -0.010(5) -0.006(5) 0.012(4)
C11 0.062(7) 0.024(5) 0.025(7) -0.003(4) 0.013(5) -0.014(4)
C34 0.027(5) 0.033(5) 0.045(8) 0.004(5) -0.005(5) -0.003(4)
C71 0.033(5) 0.029(5) 0.040(7) 0.000(5) 0.001(5) -0.003(4)
C9 0.022(5) 0.033(5) 0.043(7) 0.006(5) -0.002(5) -0.004(4)
C27 0.029(5) 0.042(6) 0.032(7) 0.003(5) 0.002(5) 0.008(4)
C56 0.026(5) 0.026(5) 0.025(6) -0.005(4) -0.007(4) 0.010(4)
C49 0.035(5) 0.026(5) 0.018(6) 0.001(4) 0.002(5) -0.006(4)
C68 0.029(5) 0.031(5) 0.024(6) 0.002(4) 0.009(4) 0.010(4)
C43 0.037(6) 0.018(5) 0.045(7) -0.011(4) 0.015(5) -0.010(4)
C12 0.070(7) 0.031(5) 0.037(7) -0.004(5) 0.016(6) -0.012(5)
C58 0.022(5) 0.035(5) 0.030(6) 0.005(4) 0.000(4) -0.001(4)
C52 0.033(5) 0.031(5) 0.032(7) 0.007(5) 0.009(5) -0.004(4)
C35 0.023(5) 0.034(5) 0.045(8) -0.007(5) 0.003(5) 0.002(4)
C40 0.035(6) 0.012(4) 0.027(6) 0.003(4) 0.004(5) -0.008(4)
C47 0.042(6) 0.042(5) 0.032(7) 0.000(5) 0.004(5) -0.008(5)
C50 0.040(6) 0.035(6) 0.041(8) 0.006(5) 0.008(5) -0.003(4)
C44 0.040(6) 0.025(5) 0.022(6) 0.003(4) -0.009(5) 0.004(4)
C64 0.044(6) 0.032(5) 0.039(7) -0.002(5) 0.008(5) 0.003(4)
C54 0.018(5) 0.025(5) 0.027(6) 0.002(4) -0.003(4) -0.001(4)
C72 0.036(5) 0.023(5) 0.027(6) -0.004(4) 0.008(4) 0.009(4)
C42 0.024(5) 0.027(5) 0.047(8) -0.002(5) 0.005(5) 0.000(4)
C37 0.033(5) 0.043(6) 0.032(7) 0.006(5) -0.005(5) 0.000(4)
C59 0.017(4) 0.025(5) 0.029(6) -0.005(4) 0.003(4) -0.007(4)
C45 0.035(6) 0.027(5) 0.028(6) -0.009(4) 0.019(5) -0.008(4)
C19 0.042(6) 0.044(5) 0.026(6) -0.001(5) -0.005(5) -0.002(4)
C29 0.043(6) 0.064(7) 0.050(8) 0.016(6) 0.020(6) 0.017(5)
C51 0.027(5) 0.049(6) 0.017(6) 0.007(5) -0.004(4) -0.008(5)
C6 0.016(5) 0.043(6) 0.023(6) -0.006(4) 0.003(4) 0.004(4)
C7 0.025(5) 0.036(5) 0.035(7) -0.001(5) 0.003(5) 0.010(4)
C63 0.032(5) 0.040(6) 0.030(7) -0.002(5) 0.008(5) -0.006(4)
C69 0.034(6) 0.041(6) 0.048(8) 0.012(5) 0.025(5) 0.003(4)
C8 0.039(6) 0.032(5) 0.030(7) 0.004(4) -0.005(5) 0.005(4)
C65 0.042(6) 0.044(6) 0.022(6) -0.004(5) 0.002(5) 0.009(5)
C24 0.037(6) 0.044(6) 0.018(6) 0.008(5) -0.006(5) -0.003(4)
C46 0.061(7) 0.030(5) 0.030(7) 0.002(5) 0.000(5) 0.013(5)
B1 0.042(7) 0.045(7) 0.016(7) -0.007(5) 0.000(5) 0.006(5)
C21 0.036(5) 0.035(5) 0.029(7) 0.007(4) 0.003(5) -0.003(4)
C48 0.035(5) 0.043(5) 0.022(6) -0.007(4) 0.002(5) 0.002(4)
C28 0.033(5) 0.036(5) 0.037(7) 0.016(5) 0.004(5) 0.004(4)
C30 0.043(6) 0.052(6) 0.033(7) -0.005(5) 0.004(5) 0.003(5)
C39 0.039(6) 0.047(6) 0.046(8) -0.016(5) 0.006(5) 0.000(4)
C38 0.049(6) 0.029(5) 0.072(9) 0.011(5) 0.009(6) 0.006(4)
B2 0.031(6) 0.030(6) 0.021(7) 0.004(5) -0.004(5) -0.005(5)

loop_
_atom_type_symbol
_atom_type_description
_atom_type_scat_dispersion_real
_atom_type_scat_dispersion_imag
_atom_type_scat_source
C C 0.0033 0.0016 'International Tables Vol C Tables 4.2.6.8 and 6.1.1.4'
H H 0.0000 0.0000 'International Tables Vol C Tables 4.2.6.8 and 6.1.1.4'
B B 0.0013 0.0007 'International Tables Vol C Tables 4.2.6.8 and 6.1.1.4'
N N 0.0061 0.0033 'International Tables Vol C Tables 4.2.6.8 and 6.1.1.4'
O O 0.0106 0.0060 'International Tables Vol C Tables 4.2.6.8 and 6.1.1.4'
Th Th -7.2400 8.8979 'International Tables Vol C Tables 4.2.6.8 and 6.1.1.4'

loop_
_geom_angle_atom_site_label_1
_geom_angle_atom_site_label_2
_geom_angle_atom_site_label_3
_geom_angle
O1 Th1 N10 67.8(2)
O1 Th1 N9 130.45(19)
N10 Th1 N9 63.2(2)
O1 Th1 C2 80.9(2)
N10 Th1 C2 138.7(2)
N9 Th1 C2 135.3(2)
O1 Th1 C3 86.7(2)
N10 Th1 C3 79.0(2)
N9 Th1 C3 90.6(2)
C2 Th1 C3 126.7(2)
O1 Th1 C1 94.9(2)
N10 Th1 C1 83.2(2)
N9 Th1 C1 73.2(2)
C2 Th1 C1 73.1(2)
C3 Th1 C1 160.0(2)
O1 Th1 C4 134.5(2)
N10 Th1 C4 140.0(2)
N9 Th1 C4 90.3(2)
C2 Th1 C4 81.2(2)
C3 Th1 C4 71.5(2)
C1 Th1 C4 119.0(2)
C59 O1 Th1 129.1(5)
C1 N1 C5 111.8(6)
C1 N1 C13 128.1(6)
C5 N1 C13 119.2(6)
C8 N4 C2 110.2(7)
C8 N4 C22 125.4(8)
C2 N4 C22 124.2(7)
C3 N6 C10 110.8(7)
C3 N6 B2 120.5(7)
C10 N6 B2 128.5(7)
C2 N3 C7 109.9(7)
C2 N3 B1 120.2(7)
C7 N3 B1 129.7(7)
C4 N8 C12 110.9(7)
C4 N8 C40 127.2(7)
C12 N8 C40 121.8(7)
C13 C14 C15 119.1(8)
C13 C14 C19 122.0(7)
C15 C14 C19 118.7(8)
C1 N2 C6 112.4(6)
C1 N2 B1 120.0(7)
C6 N2 B1 127.3(7)
C54 N10 C58 116.6(6)
C54 N10 Th1 127.4(5)
C58 N10 Th1 115.6(5)
C3 N5 C9 110.5(6)
C3 N5 C31 125.3(6)
C9 N5 C31 124.2(6)
C53 N9 C49 117.8(7)
C53 N9 Th1 120.7(5)
C49 N9 Th1 121.4(5)
C14 C13 C18 122.0(8)
C14 C13 N1 117.8(7)
C18 C13 N1 120.0(8)
C17 C18 C13 117.3(8)
C17 C18 C21 120.9(8)
C13 C18 C21 121.6(7)
C68 C67 C66 119.1(8)
C68 C67 H67 120.5
C66 C67 H67 120.5
C23 C22 C27 121.8(8)
C23 C22 N4 119.1(7)
C27 C22 N4 119.1(7)
C61 C60 C73 118.2(7)
C61 C60 C59 120.4(7)
C73 C60 C59 121.5(7)
N3 C2 N4 104.6(7)
N3 C2 Th1 114.7(5)
N4 C2 Th1 138.2(5)
N9 C53 C52 122.4(8)
N9 C53 C54 115.0(7)
C52 C53 C54 122.6(7)
C4 N7 C11 111.8(7)
C4 N7 B2 121.8(7)
C11 N7 B2 125.9(7)
C22 C23 C24 119.9(8)
C22 C23 C28 120.6(8)
C24 C23 C28 119.5(7)
C26 C25 C24 118.0(8)
C26 C25 C29 121.8(8)
C24 C25 C29 120.2(8)
C56 C57 C58 120.2(8)
C56 C57 H57 119.9
C58 C57 H57 119.9
C67 C66 C61 121.5(8)
C67 C66 C65 119.7(8)
C61 C66 C65 118.8(7)
N6 C3 N5 104.1(6)
N6 C3 Th1 109.9(5)
N5 C3 Th1 145.9(5)
C35 C36 C31 117.3(8)
C35 C36 C39 120.1(8)
C31 C36 C39 122.6(8)
N7 C4 N8 103.6(6)
N7 C4 Th1 106.4(5)
N8 C4 Th1 149.6(6)
C42 C41 C40 118.2(8)
C42 C41 C46 120.9(8)
C40 C41 C46 120.9(8)
C33 C32 C31 118.8(8)
C33 C32 C37 120.4(8)
C31 C32 C37 120.7(7)
C63 C62 C61 122.3(8)
C63 C62 H62 118.8
C61 C62 H62 118.8
C32 C31 C36 121.5(7)
C32 C31 N5 119.5(7)
C36 C31 N5 119.0(8)
C68 C73 C72 117.4(7)
C68 C73 C60 119.9(7)
C72 C73 C60 122.7(7)
C69 C70 C71 119.8(8)
C69 C70 H70 120.1
C71 C70 H70 120.1
C18 C17 C16 121.7(8)
C18 C17 H17 119.2
C16 C17 H17 119.2
N2 C1 N1 102.8(6)
N2 C1 Th1 113.0(5)
N1 C1 Th1 143.8(5)
C32 C33 C34 121.2(9)
C32 C33 H33 119.4
C34 C33 H33 119.4
C60 C61 C66 120.2(7)
C60 C61 C62 123.6(8)
C66 C61 C62 116.2(8)
C15 C16 C17 118.6(8)
C15 C16 C20 121.7(9)
C17 C16 C20 119.6(8)
C16 C15 C14 121.1(9)
C16 C15 H15 119.5
C14 C15 H15 119.5
C54 C55 C56 118.1(8)
C54 C55 H55 120.9
C56 C55 H55 120.9
C6 C5 N1 106.3(6)
C6 C5 H5 126.8
N1 C5 H5 126.8
C9 C10 N6 107.9(7)
C9 C10 H10 126.0
N6 C10 H10 126.0
C16 C20 H20A 109.5
C16 C20 H20B 109.5
H20A C20 H20B 109.5
C16 C20 H20C 109.5
H20A C20 H20C 109.5
H20B C20 H20C 109.5
C25 C26 C27 122.9(8)
C25 C26 H26 118.5
C27 C26 H26 118.5
C12 C11 N7 106.4(7)
C12 C11 H11 126.8
N7 C11 H11 126.8
C35 C34 C33 118.4(8)
C35 C34 C38 120.5(8)
C33 C34 C38 121.1(9)
C72 C71 C70 120.6(8)
C72 C71 H71 119.7
C70 C71 H71 119.7
C10 C9 N5 106.6(7)
C10 C9 H9 126.7
N5 C9 H9 126.7
C22 C27 C26 117.0(8)
C22 C27 C30 122.3(8)
C26 C27 C30 120.7(8)
C57 C56 C55 121.4(7)
C57 C56 H56 119.3
C55 C56 H56 119.3
N9 C49 C50 123.3(8)
N9 C49 H49 118.3
C50 C49 H49 118.3
C67 C68 C73 121.2(7)
C67 C68 C69 119.6(8)
C73 C68 C69 119.2(8)
C42 C43 C44 117.0(8)
C42 C43 C47 120.0(8)
C44 C43 C47 123.0(9)
C11 C12 N8 107.1(8)
C11 C12 H12 126.4
N8 C12 H12 126.4
N10 C58 C57 113.3(7)
N10 C58 C59 106.5(6)
C57 C58 C59 113.2(7)
N10 C58 H58 107.9
C57 C58 H58 107.9
C59 C58 H58 107.9
C51 C52 C53 117.6(8)
C51 C52 H52 121.2
C53 C52 H52 121.2
C34 C35 C36 122.5(8)
C34 C35 H35 118.8
C36 C35 H35 118.8
C45 C40 C41 121.4(8)
C45 C40 N8 120.5(7)
C41 C40 N8 118.1(8)
C43 C47 H47A 109.5
C43 C47 H47B 109.5
H47A C47 H47B 109.5
C43 C47 H47C 109.5
H47A C47 H47C 109.5
H47B C47 H47C 109.5
C49 C50 C51 118.1(9)
C49 C50 H50 121.0
C51 C50 H50 121.0
C45 C44 C43 123.2(9)
C45 C44 H44 118.4
C43 C44 H44 118.4
C65 C64 C63 118.6(9)
C65 C64 H64 120.7
C63 C64 H64 120.7
C55 C54 N10 125.1(8)
C55 C54 C53 121.2(8)
N10 C54 C53 113.5(7)
C71 C72 C73 121.2(8)
C71 C72 H72 119.4
C73 C72 H72 119.4
C41 C42 C43 122.2(8)
C41 C42 H42 118.9
C43 C42 H42 118.9
C32 C37 H37A 109.5
C32 C37 H37B 109.5
H37A C37 H37B 109.5
C32 C37 H37C 109.5
H37A C37 H37C 109.5
H37B C37 H37C 109.5
O1 C59 C60 113.8(6)
O1 C59 C58 107.2(6)
C60 C59 C58 114.2(6)
O1 C59 H59 107.1
C60 C59 H59 107.1
C58 C59 H59 107.1
C40 C45 C44 117.9(8)
C40 C45 C48 121.6(8)
C44 C45 C48 120.5(9)
C14 C19 H19A 109.5
C14 C19 H19B 109.5
H19A C19 H19B 109.5
C14 C19 H19C 109.5
H19A C19 H19C 109.5
H19B C19 H19C 109.5
C25 C29 H29A 109.5
C25 C29 H29B 109.5
H29A C29 H29B 109.5
C25 C29 H29C 109.5
H29A C29 H29C 109.5
H29B C29 H29C 109.5
C52 C51 C50 120.7(9)
C52 C51 H51 119.6
C50 C51 H51 119.6
C5 C6 N2 106.6(7)
C5 C6 H6 126.7
N2 C6 H6 126.7
C8 C7 N3 108.3(8)
C8 C7 H7 125.9
N3 C7 H7 125.9
C62 C63 C64 121.3(8)
C62 C63 H63 119.4
C64 C63 H63 119.4
C70 C69 C68 121.8(9)
C70 C69 H69 119.1
C68 C69 H69 119.1
C7 C8 N4 107.0(8)
C7 C8 H8 126.5
N4 C8 H8 126.5
C64 C65 C66 122.7(9)
C64 C65 H65 118.6
C66 C65 H65 118.7
C25 C24 C23 120.3(8)
C25 C24 H24 119.9
C23 C24 H24 119.9
C41 C46 H46A 109.5
C41 C46 H46B 109.5
H46A C46 H46B 109.5
C41 C46 H46C 109.5
H46A C46 H46C 109.5
H46B C46 H46C 109.5
N2 B1 N3 108.4(7)
N2 B1 H1A 110.0
N3 B1 H1A 110.0
N2 B1 H1B 110.0
N3 B1 H1B 110.0
H1A B1 H1B 108.4
C18 C21 H21A 109.5
C18 C21 H21B 109.5
H21A C21 H21B 109.5
C18 C21 H21C 109.5
H21A C21 H21C 109.5
H21B C21 H21C 109.5
C45 C48 H48A 109.5
C45 C48 H48B 109.5
H48A C48 H48B 109.5
C45 C48 H48C 109.5
H48A C48 H48C 109.5
H48B C48 H48C 109.5
C23 C28 H28A 109.5
C23 C28 H28B 109.5
H28A C28 H28B 109.5
C23 C28 H28C 109.5
H28A C28 H28C 109.5
H28B C28 H28C 109.5
C27 C30 H30A 109.5
C27 C30 H30B 109.5
H30A C30 H30B 109.5
C27 C30 H30C 109.5
H30A C30 H30C 109.5
H30B C30 H30C 109.5
C36 C39 H39A 109.5
C36 C39 H39B 109.5
H39A C39 H39B 109.5
C36 C39 H39C 109.5
H39A C39 H39C 109.5
H39B C39 H39C 109.5
C34 C38 H38A 109.5
C34 C38 H38B 109.5
H38A C38 H38B 109.5
C34 C38 H38C 109.5
H38A C38 H38C 109.5
H38B C38 H38C 109.5
N7 B2 N6 108.4(7)
N7 B2 H2A 110.0
N6 B2 H2A 110.0
N7 B2 H2B 110.0
N6 B2 H2B 110.0
H2A B2 H2B 108.4

loop_
_geom_bond_atom_site_label_1
_geom_bond_atom_site_label_2
_geom_bond_distance
Th1 O1 2.153(5)
Th1 N10 2.403(6)
Th1 N9 2.576(7)
Th1 C2 2.688(8)
Th1 C3 2.771(8)
Th1 C1 2.803(7)
Th1 C4 2.879(8)
O1 C59 1.409(8)
N1 C1 1.360(9)
N1 C5 1.388(9)
N1 C13 1.447(9)
N4 C8 1.368(10)
N4 C2 1.376(10)
N4 C22 1.444(10)
N6 C3 1.354(9)
N6 C10 1.385(9)
N6 B2 1.550(11)
N3 C2 1.354(9)
N3 C7 1.372(10)
N3 B1 1.570(12)
N8 C4 1.367(10)
N8 C12 1.383(10)
N8 C40 1.425(10)
C14 C13 1.369(11)
C14 C15 1.391(10)
C14 C19 1.516(11)
N2 C1 1.346(9)
N2 C6 1.381(9)
N2 B1 1.540(11)
N10 C54 1.364(10)
N10 C58 1.494(10)
N5 C3 1.378(9)
N5 C9 1.391(9)
N5 C31 1.427(9)
N9 C53 1.350(9)
N9 C49 1.356(10)
C13 C18 1.395(11)
C18 C17 1.393(10)
C18 C21 1.504(11)
C67 C68 1.390(11)
C67 C66 1.398(10)
C67 H67 0.9500
C22 C23 1.353(10)
C22 C27 1.388(11)
C60 C61 1.416(11)
C60 C73 1.436(10)
C60 C59 1.536(10)
C53 C52 1.414(11)
C53 C54 1.495(11)
N7 C4 1.361(9)
N7 C11 1.378(9)
N7 B2 1.531(11)
C23 C24 1.402(11)
C23 C28 1.509(11)
C25 C26 1.378(11)
C25 C24 1.382(11)
C25 C29 1.512(11)
C57 C56 1.333(11)
C57 C58 1.516(10)
C57 H57 0.9500
C66 C61 1.418(11)
C66 C65 1.447(11)
C36 C35 1.383(11)
C36 C31 1.405(11)
C36 C39 1.508(12)
C41 C42 1.395(11)
C41 C40 1.416(11)
C41 C46 1.489(11)
C32 C33 1.376(11)
C32 C31 1.382(11)
C32 C37 1.519(11)
C62 C63 1.355(11)
C62 C61 1.431(10)
C62 H62 0.9500
C73 C68 1.423(11)
C73 C72 1.431(10)
C70 C69 1.347(12)
C70 C71 1.410(12)
C70 H70 0.9500
C17 C16 1.396(12)
C17 H17 0.9500
C33 C34 1.397(11)
C33 H33 0.9500
C16 C15 1.374(11)
C16 C20 1.514(10)
C15 H15 0.9500
C55 C54 1.361(10)
C55 C56 1.429(11)
C55 H55 0.9500
C5 C6 1.331(10)
C5 H5 0.9500
C10 C9 1.329(10)
C10 H10 0.9500
C20 H20A 0.9800
C20 H20B 0.9800
C20 H20C 0.9800
C26 C27 1.392(11)
C26 H26 0.9500
C11 C12 1.346(11)
C11 H11 0.9500
C34 C35 1.375(12)
C34 C38 1.535(11)
C71 C72 1.377(10)
C71 H71 0.9500
C9 H9 0.9500
C27 C30 1.506(11)
C56 H56 0.9500
C49 C50 1.360(11)
C49 H49 0.9500
C68 C69 1.429(11)
C43 C42 1.397(12)
C43 C44 1.403(11)
C43 C47 1.480(11)
C12 H12 0.9500
C58 C59 1.537(11)
C58 H58 1.0000
C52 C51 1.359(11)
C52 H52 0.9500
C35 H35 0.9500
C40 C45 1.390(12)
C47 H47A 0.9800
C47 H47B 0.9800
C47 H47C 0.9800
C50 C51 1.407(11)
C50 H50 0.9500
C44 C45 1.392(11)
C44 H44 0.9500
C64 C65 1.327(11)
C64 C63 1.409(12)
C64 H64 0.9500
C72 H72 0.9500
C42 H42 0.9500
C37 H37A 0.9800
C37 H37B 0.9800
C37 H37C 0.9800
C59 H59 1.0000
C45 C48 1.504(11)
C19 H19A 0.9800
C19 H19B 0.9800
C19 H19C 0.9800
C29 H29A 0.9800
C29 H29B 0.9800
C29 H29C 0.9800
C51 H51 0.9500
C6 H6 0.9500
C7 C8 1.331(11)
C7 H7 0.9500
C63 H63 0.9500
C69 H69 0.9500
C8 H8 0.9500
C65 H65 0.9500
C24 H24 0.9500
C46 H46A 0.9800
C46 H46B 0.9800
C46 H46C 0.9800
B1 H1A 0.9900
B1 H1B 0.9900
C21 H21A 0.9800
C21 H21B 0.9800
C21 H21C 0.9800
C48 H48A 0.9800
C48 H48B 0.9800
C48 H48C 0.9800
C28 H28A 0.9800
C28 H28B 0.9800
C28 H28C 0.9800
C30 H30A 0.9800
C30 H30B 0.9800
C30 H30C 0.9800
C39 H39A 0.9800
C39 H39B 0.9800
C39 H39C 0.9800
C38 H38A 0.9800
C38 H38B 0.9800
C38 H38C 0.9800
B2 H2A 0.9900
B2 H2B 0.9900
